data_7062049
loop_
_publ_author_name
'Kazem-Rostami, Masoud'

_publ_section_title
;
 A nitrogen-based chiral catenane for enantioenriching photocatalytic
 aerobic oxidation
;
_journal_issue 45
_journal_name_full 'New Journal of Chemistry'
_journal_page_first 21898
_journal_page_last 21905
_journal_paper_doi 10.1039/D2NJ03732G
_journal_volume 46
_journal_year 2022
_chemical_absolute_configuration ad
_chemical_formula_moiety 'C34 H36 N2 O6'
_chemical_formula_sum 'C34 H36 N2 O6'
_chemical_formula_weight 568.65
_chemical_name_common MR524
_space_group_crystal_system monoclinic
_space_group_IT_number 4
_space_group_name_Hall 'P 2yb'
_space_group_name_H-M_alt 'P 1 21 1'
_atom_sites_solution_hydrogens geom
_atom_sites_solution_primary dual
_audit_creation_date 2022-07-25
_audit_creation_method
;
Olex2 1.5
(compiled 2022.04.07 svn.rca3783a0 for OlexSys, GUI svn.r6498)
;
_audit_update_record
;
2022-07-27 deposited with the CCDC.	2022-10-21 downloaded from the CCDC.
;
_cell_angle_alpha 90
_cell_angle_beta 95.268(2)
_cell_angle_gamma 90
_cell_formula_units_Z 4
_cell_length_a 15.8359(4)
_cell_length_b 8.6724(2)
_cell_length_c 20.5944(5)
_cell_measurement_reflns_used 17420
_cell_measurement_temperature 100.00(10)
_cell_measurement_theta_max 76.7650
_cell_measurement_theta_min 2.1160
_cell_volume 2816.39(12)
_computing_cell_refinement 'CrysAlisPro 1.171.41.121a (Rigaku OD, 2021)'
_computing_data_collection 'CrysAlisPro 1.171.41.121a (Rigaku OD, 2021)'
_computing_data_reduction 'CrysAlisPro 1.171.41.121a (Rigaku OD, 2021)'
_computing_molecular_graphics 'Olex2 1.5 (Dolomanov et al., 2009)'
_computing_publication_material 'Olex2 1.5 (Dolomanov et al., 2009)'
_computing_structure_refinement 'XL  (Sheldrick, 2008)'
_computing_structure_solution 'SHELXT  (Sheldrick, 2015)'
_diffrn_ambient_environment N~2~
_diffrn_ambient_temperature 100.00(10)
_diffrn_detector 'Hybrid Pixel Array Detector'
_diffrn_detector_area_resol_mean 10.0000
_diffrn_detector_type HyPix
_diffrn_measured_fraction_theta_full 0.999
_diffrn_measured_fraction_theta_max 0.970
_diffrn_measurement_details
;
List of Runs (angles in degrees, time in seconds):

  # Type    Start    End  Width  t~exp~   \w     \q     \k     \f   Frames
#--------------------------------------------------------------------------
  1  \w   -120.00 -54.00   0.50    7.50    --  -47.44-154.00 -48.00  132
  2  \w    -92.00 -10.00   0.50    7.50    --  -47.44 120.00-167.00  164
  3  \w   -112.00 -29.00   0.50    7.50    --  -47.44 154.00  -9.00  166
  4  \w     33.00 112.00   0.50    7.50    --   47.44-154.00 -48.00  158
  5  \w     59.00 120.00   0.50    7.50    --   47.44 154.00  -9.00  122
  6  \w     29.00  54.00   0.50    7.50    --   47.44-120.00 108.00   50
  7  \w    -97.00 -53.00   0.50   24.00    -- -104.00 154.00  -9.00   88
  8  \w   -151.00-126.00   0.50   24.00    -- -104.00-120.00 108.00   50
  9  \w   -132.00-105.00   0.50   24.00    -- -104.00 154.00  -9.00   54
 10  \w   -101.00 -69.00   0.50   24.00    -- -104.00 120.00-167.00   64
 11  \w     73.00  99.00   0.50   24.00    --  110.25-120.00 108.00   52
 12  \w     39.00  89.00   0.50   24.00    --  110.25-154.00 -48.00  100
 13  \w     82.00 169.00   0.50   24.00    --  110.25 120.00-167.00  174
 14  \w   -120.00 -33.00   0.50    7.50    --  -47.44 -57.00  30.00  174
 15  \w     -7.00  22.00   0.50    7.50    --  -47.44  19.00-180.00   58
 16  \w   -118.00 -74.00   0.50    7.50    --  -47.44-125.00 -90.00   88
 17  \w    -60.00  25.00   0.50    7.50    --  -47.44  57.00 -30.00  170
 18  \w   -120.00 -74.00   0.50    7.50    --  -47.44-125.00-120.00   92
 19  \w   -114.00 -75.00   0.50    7.50    --  -47.44 -77.00  60.00   78
 20  \w    -20.00  39.00   0.50    7.50    --   47.44 -37.00 120.00  118
 21  \w    -57.00 -32.00   0.50   24.00    -- -104.00  61.00  60.00   50
 22  \w   -138.00 -92.00   0.50   24.00    -- -104.00 -48.00  10.01   92
 23  \w   -174.00 -96.00   0.50   24.00    -- -104.00 -50.00 129.84  156
 24  \w    -68.00 -34.00   0.50   24.00    -- -104.00  61.00-150.00   68
 25  \w   -173.00-145.00   0.50   24.00    -- -104.00 -62.00-153.53   56
 26  \w   -174.00-103.00   0.50   24.00    -- -104.00 -54.00  37.50  142
 27  \w   -128.00 -87.00   0.50   24.00    -- -104.00 -62.00-153.53   82
 28  \w    -91.00 -39.00   0.50   24.00    -- -104.00 144.00 173.32  104
 29  \w    -57.00 -31.00   0.50   24.00    -- -104.00 116.00 128.81   52
 30  \w    -68.00 -39.00   0.50   24.00    -- -104.00  61.00 150.00   58
 31  \w   -108.00 -36.00   0.50   24.00    -- -104.00 112.00 -98.01  144
 32  \w   -174.00-144.00   0.50   24.00    -- -104.00 -48.00  10.01   60
 33  \w    -69.00 -32.00   0.50   24.00    -- -104.00  61.00  30.00   74
 34  \w   -107.00 -79.00   0.50   24.00    -- -104.00 108.00  28.12   56
 35  \w    -67.00 -38.00   0.50   24.00    -- -104.00  61.00   0.00   58
 36  \w   -125.00 -99.00   0.50   24.00    -- -104.00 144.00 173.32   52
 37  \w   -109.00 -70.00   0.50   24.00    -- -104.00 116.00 128.81   78
 38  \w     70.00  97.00   0.50   24.00    --  110.25 -94.00 -60.00   54
 39  \w     38.00  66.00   0.50   24.00    --  110.25 -61.00  90.00   56
 40  \w     38.00  65.00   0.50   24.00    --  110.25 -94.00 -60.00   54
 41  \w    108.00 178.00   0.50   24.00    --  110.25  30.00-180.00  140
 42  \w     66.00 101.00   0.50   24.00    --  110.25-125.00 -30.00   70
 43  \w    142.00 178.00   0.50   24.00    --  110.25  61.00 -90.00   72
 44  \w     97.00 130.00   0.50   24.00    --  110.25  61.00 -90.00   66
 45  \w     45.00  70.00   0.50   24.00    --  110.25 -61.00   0.00   50
 46  \w     54.00 110.00   0.50   24.00    --  110.25-125.00-120.00  112
 47  \w     73.00 106.00   0.50   24.00    --  110.25-104.00  99.90   66
 48  \w     83.00 111.00   0.50   24.00    --  110.25-125.00  30.00   56
 49  \w    153.00 178.00   0.50   24.00    --  110.25  45.00   0.00   50
 50  \w     39.00  86.00   0.50   24.00    --  110.25 -94.00 150.00   94
 51  \w    114.00 140.00   0.50   24.00    --  110.25  45.00   0.00   52
 52  \w     47.00  73.00   0.50   24.00    --  110.25 -61.00 150.00   52
 53  \w     87.00 112.00   0.50   24.00    --  110.25 154.00  -9.00   50
;
_diffrn_measurement_device 'four-circle diffractometer'
_diffrn_measurement_device_type 'XtaLAB Synergy R, DW system, HyPix'
_diffrn_measurement_method '\w scans'
_diffrn_orient_matrix_type 'CrysAlisPro convention (1999,Acta A55,543-557)'
_diffrn_orient_matrix_UB_11 0.0208505000
_diffrn_orient_matrix_UB_12 0.1529818000
_diffrn_orient_matrix_UB_13 0.0360763000
_diffrn_orient_matrix_UB_21 0.0541641000
_diffrn_orient_matrix_UB_22 -0.0881149000
_diffrn_orient_matrix_UB_23 0.0537329000
_diffrn_orient_matrix_UB_31 0.0786177000
_diffrn_orient_matrix_UB_32 0.0203493000
_diffrn_orient_matrix_UB_33 -0.0380385000
_diffrn_radiation_monochromator mirror
_diffrn_radiation_probe x-ray
_diffrn_radiation_type 'Cu K\a'
_diffrn_radiation_wavelength 1.54184
_diffrn_reflns_av_R_equivalents 0.0603
_diffrn_reflns_av_unetI/netI 0.0531
_diffrn_reflns_Laue_measured_fraction_full 0.999
_diffrn_reflns_Laue_measured_fraction_max 0.970
_diffrn_reflns_limit_h_max 20
_diffrn_reflns_limit_h_min -17
_diffrn_reflns_limit_k_max 10
_diffrn_reflns_limit_k_min -10
_diffrn_reflns_limit_l_max 26
_diffrn_reflns_limit_l_min -25
_diffrn_reflns_number 40331
_diffrn_reflns_point_group_measured_fraction_full 0.995
_diffrn_reflns_point_group_measured_fraction_max 0.945
_diffrn_reflns_theta_full 67.684
_diffrn_reflns_theta_max 78.285
_diffrn_reflns_theta_min 2.802
_diffrn_source 'Rotating-anode X-ray tube'
_diffrn_source_type 'Rigaku (Cu) X-ray Source'
_exptl_absorpt_coefficient_mu 0.746
_exptl_absorpt_correction_T_max 1.00000
_exptl_absorpt_correction_T_min 0.62776
_exptl_absorpt_correction_type multi-scan
_exptl_absorpt_process_details
;
CrysAlisPro 1.171.41.121a (Rigaku Oxford Diffraction, 2021)
Empirical absorption correction using spherical harmonics,
implemented in SCALE3 ABSPACK scaling algorithm.
;
_exptl_crystal_colour colourless
_exptl_crystal_colour_primary colourless
_exptl_crystal_density_diffrn 1.341
_exptl_crystal_description needle
_exptl_crystal_F_000 1208
_exptl_crystal_recrystallization_method 'The material was recrystallised from --- by as supplied'
_exptl_crystal_size_max 0.521
_exptl_crystal_size_mid 0.016
_exptl_crystal_size_min 0.009
_refine_diff_density_max 0.359
_refine_diff_density_min -0.247
_refine_diff_density_rms 0.053
_refine_ls_abs_structure_details
;
 Flack x determined using 3839 quotients [(I+)-(I-)]/[(I+)+(I-)]
 (Parsons, Flack and Wagner, Acta Cryst. B69 (2013) 249-259).
;
_refine_ls_abs_structure_Flack 0.06(13)
_refine_ls_extinction_method none
_refine_ls_goodness_of_fit_ref 1.062
_refine_ls_hydrogen_treatment constr
_refine_ls_matrix_type full
_refine_ls_number_parameters 757
_refine_ls_number_reflns 11401
_refine_ls_number_restraints 1
_refine_ls_restrained_S_all 1.062
_refine_ls_R_factor_all 0.0627
_refine_ls_R_factor_gt 0.0511
_refine_ls_shift/su_max 0.000
_refine_ls_shift/su_mean 0.000
_refine_ls_structure_factor_coef Fsqd
_refine_ls_weighting_details 'w=1/[\s^2^(Fo^2^)+(0.0682P)^2^+0.9971P] where P=(Fo^2^+2Fc^2^)/3'
_refine_ls_weighting_scheme calc
_refine_ls_wR_factor_gt 0.1276
_refine_ls_wR_factor_ref 0.1355
_reflns_Friedel_coverage 0.825
_reflns_Friedel_fraction_full 0.989
_reflns_Friedel_fraction_max 0.917
_reflns_number_gt 9697
_reflns_number_total 11401
_reflns_threshold_expression 'I > 2\s(I)'
_cod_data_source_file d2nj03732g2.cif
_cod_data_source_block MR524
_cod_depositor_comments 'Adding full bibliography for 7062048--7062052.cif.'
_cod_original_cell_volume 2816.40(13)
_cod_database_code 7062049
_shelx_shelxl_version_number 2017/1
_chemical_oxdiff_formula C34H36N2O6
_shelx_space_group_comment
;
The symmetry employed for this shelxl refinement is uniquely defined
by the following loop, which should always be used as a source of
symmetry information in preference to the above space-group names.
They are only intended as comments.
;
_olex2_refinement_description
;
1. Fixed Uiso
 At 1.2 times of:
  All C(H) groups, All C(H,H) groups
2.a Secondary CH2 refined with riding coordinates:
 C1(H1A,H1B), C2(H2A,H2B), C3(H3A,H3B), C10(H10A,H10B), C11(H11A,H11B),
 C12(H12A,H12B), C13(H13A,H13B), C22(H22A,H22B), C23(H23A,H23B), C24(H24A,H24B),
  C25(H25A,H25B), C32(H32A,H32B), C1A(H1AA,H1AB), C2A(H2AA,H2AB), C3A(H3AA,
 H3AB), C10A(H10C,H10D), C11A(H11C,H11D), C12A(H12C,H12D), C13A(H13C,H13D),
 C22A(H22C,H22D), C23A(H23C,H23D), C24A(H24C,H24D), C25A(H25C,H25D), C32A(H32C,
 H32D)
2.b Aromatic/amide H refined with riding coordinates:
 C6(H6), C7(H7), C9(H9), C15(H15), C16(H16), C19(H19), C20(H20), C21(H21),
 C27(H27), C28(H28), C31(H31), C33(H33), C6A(H6A), C7A(H7A), C9A(H9A),
 C15A(H15A), C16A(H16A), C19A(H19A), C20A(H20A), C21A(H21A), C27A(H27A),
 C28A(H28A), C31A(H31A), C33A(H33A)
;
_olex2_date_sample_data_collection 2021-11-19
_olex2_date_sample_submission 2021-11-11
_olex2_exptl_crystal_mounting_method 'The crystal was mounted on a MITIGEN holder in paratone oil'
_olex2_submission_original_sample_id MR524
_olex2_submission_special_instructions 'No special instructions were received'
_oxdiff_exptl_absorpt_empirical_details
;
Empirical correction (ABSPACK) includes:
- Absorption correction using spherical harmonics
- Frame scaling
;
_oxdiff_exptl_absorpt_empirical_full_max 3.439
_oxdiff_exptl_absorpt_empirical_full_min 0.319

loop_
_space_group_symop_operation_xyz
'x, y, z'
'-x, y+1/2, -z'

loop_
_atom_site_label
_atom_site_type_symbol
_atom_site_fract_x
_atom_site_fract_y
_atom_site_fract_z
_atom_site_U_iso_or_equiv
_atom_site_adp_type
_atom_site_occupancy
_atom_site_site_symmetry_order
_atom_site_calc_flag
_atom_site_refinement_flags_posn
_atom_site_refinement_flags_adp
_atom_site_refinement_flags_occupancy
_atom_site_disorder_assembly
_atom_site_disorder_group
O1 O 0.37373(17) 0.6351(3) 0.47550(13) 0.0298(6) Uani 1 1 d . . . . .
O2 O 0.40351(18) 0.7570(3) 0.34831(14) 0.0356(6) Uani 1 1 d . . . . .
O3 O 0.24063(18) 0.7931(3) 0.28564(15) 0.0357(7) Uani 1 1 d . . . . .
O4 O -0.07367(18) 0.4038(3) 0.25460(14) 0.0358(7) Uani 1 1 d . . . . .
O5 O -0.13472(18) 0.0969(3) 0.21701(13) 0.0344(6) Uani 1 1 d . . . . .
O6 O -0.03370(17) 0.0738(3) 0.34600(13) 0.0286(6) Uani 1 1 d . . . . .
N1 N 0.2267(2) 0.0081(4) 0.54665(15) 0.0268(7) Uani 1 1 d . . . . .
N2 N 0.1540(2) 0.2635(4) 0.60465(15) 0.0265(7) Uani 1 1 d . . . . .
C1 C 0.1881(3) 0.1397(5) 0.64745(19) 0.0307(8) Uani 1 1 d . . . . .
H1A H 0.149609 0.122810 0.682006 0.037 Uiso 1 1 calc R U . . .
H1B H 0.243839 0.172216 0.668856 0.037 Uiso 1 1 calc R U . . .
C2 C 0.1991(3) -0.0120(4) 0.61161(18) 0.0298(8) Uani 1 1 d . . . . .
H2A H 0.241194 -0.076319 0.637758 0.036 Uiso 1 1 calc R U . . .
H2B H 0.144428 -0.068157 0.607983 0.036 Uiso 1 1 calc R U . . .
C3 C 0.3000(2) 0.1094(4) 0.54459(19) 0.0283(8) Uani 1 1 d . . . . .
H3A H 0.328942 0.082694 0.505458 0.034 Uiso 1 1 calc R U . . .
H3B H 0.340111 0.086996 0.583200 0.034 Uiso 1 1 calc R U . . .
C4 C 0.2825(2) 0.2817(4) 0.54313(18) 0.0261(8) Uani 1 1 d . . . . .
C5 C 0.2144(2) 0.3492(4) 0.57155(17) 0.0247(7) Uani 1 1 d . . . . .
C6 C 0.2037(2) 0.5100(5) 0.56805(17) 0.0266(8) Uani 1 1 d . . . . .
H6 H 0.158225 0.556056 0.588082 0.032 Uiso 1 1 calc R U . . .
C7 C 0.2574(2) 0.6023(5) 0.53630(17) 0.0273(8) Uani 1 1 d . . . . .
H7 H 0.248769 0.710643 0.534195 0.033 Uiso 1 1 calc R U . . .
C8 C 0.3246(2) 0.5353(4) 0.50725(18) 0.0270(8) Uani 1 1 d . . . . .
C9 C 0.3370(2) 0.3770(4) 0.51066(18) 0.0258(7) Uani 1 1 d . . . . .
H9 H 0.382932 0.332246 0.490779 0.031 Uiso 1 1 calc R U . . .
C10 C 0.4336(3) 0.5685(5) 0.4361(2) 0.0349(9) Uani 1 1 d . . . . .
H10A H 0.406230 0.486134 0.408332 0.042 Uiso 1 1 calc R U . . .
H10B H 0.481162 0.522351 0.464141 0.042 Uiso 1 1 calc R U . . .
C11 C 0.4664(3) 0.6930(5) 0.3941(2) 0.0375(10) Uani 1 1 d . . . . .
H11A H 0.491108 0.776587 0.422565 0.045 Uiso 1 1 calc R U . . .
H11B H 0.512471 0.649756 0.370177 0.045 Uiso 1 1 calc R U . . .
C12 C 0.3784(3) 0.6639(5) 0.2929(2) 0.0379(10) Uani 1 1 d . . . . .
H12A H 0.355350 0.564334 0.306792 0.045 Uiso 1 1 calc R U . . .
H12B H 0.427746 0.642575 0.267991 0.045 Uiso 1 1 calc R U . . .
C13 C 0.3118(3) 0.7509(5) 0.2512(2) 0.0365(9) Uani 1 1 d . . . . .
H13A H 0.337350 0.845471 0.234557 0.044 Uiso 1 1 calc R U . . .
H13B H 0.291689 0.686475 0.213212 0.044 Uiso 1 1 calc R U . . .
C14 C 0.1867(3) 0.6743(5) 0.3001(2) 0.0318(9) Uani 1 1 d . . . . .
C15 C 0.2023(3) 0.5916(5) 0.3565(2) 0.0329(9) Uani 1 1 d . . . . .
H15 H 0.252350 0.610442 0.384493 0.040 Uiso 1 1 calc R U . . .
C16 C 0.0714(3) 0.4517(4) 0.33318(19) 0.0291(8) Uani 1 1 d . . . . .
H16 H 0.032980 0.374034 0.344404 0.035 Uiso 1 1 calc R U . . .
C17 C 0.0533(3) 0.5391(5) 0.27536(19) 0.0307(8) Uani 1 1 d . . . . .
C18 C -0.0233(3) 0.5183(5) 0.23495(19) 0.0316(8) Uani 1 1 d . . . . .
C19 C -0.0415(3) 0.6086(5) 0.18065(19) 0.0348(9) Uani 1 1 d . . . . .
H19 H -0.093679 0.596051 0.154566 0.042 Uiso 1 1 calc R U . . .
C20 C 0.0177(3) 0.7201(5) 0.16371(19) 0.0359(9) Uani 1 1 d . . . . .
H20 H 0.004976 0.780850 0.125693 0.043 Uiso 1 1 calc R U . . .
C21 C 0.0920(3) 0.7424(5) 0.2003(2) 0.0358(9) Uani 1 1 d . . . . .
H21 H 0.130852 0.818197 0.188007 0.043 Uiso 1 1 calc R U . . .
C22 C -0.1518(3) 0.3700(5) 0.2161(2) 0.0334(9) Uani 1 1 d . . . . .
H22A H -0.142259 0.359911 0.169426 0.040 Uiso 1 1 calc R U . . .
H22B H -0.194008 0.452524 0.220737 0.040 Uiso 1 1 calc R U . . .
C23 C -0.1816(3) 0.2199(5) 0.2424(2) 0.0334(9) Uani 1 1 d . . . . .
H23A H -0.172965 0.220139 0.290586 0.040 Uiso 1 1 calc R U . . .
H23B H -0.242884 0.206016 0.229331 0.040 Uiso 1 1 calc R U . . .
C24 C -0.1245(3) -0.0341(5) 0.25866(19) 0.0300(8) Uani 1 1 d . . . . .
H24A H -0.133609 -0.128954 0.232175 0.036 Uiso 1 1 calc R U . . .
H24B H -0.167984 -0.031328 0.290225 0.036 Uiso 1 1 calc R U . . .
C25 C -0.0381(2) -0.0401(5) 0.29527(18) 0.0281(8) Uani 1 1 d . . . . .
H25A H -0.027789 -0.143898 0.314415 0.034 Uiso 1 1 calc R U . . .
H25B H 0.005901 -0.019440 0.265197 0.034 Uiso 1 1 calc R U . . .
C26 C 0.0341(2) 0.0605(4) 0.39248(17) 0.0248(7) Uani 1 1 d . . . . .
C27 C 0.1047(2) -0.0273(4) 0.38473(18) 0.0266(8) Uani 1 1 d . . . . .
H27 H 0.110386 -0.079031 0.344705 0.032 Uiso 1 1 calc R U . . .
C28 C 0.1679(2) -0.0395(4) 0.43630(18) 0.0270(8) Uani 1 1 d . . . . .
H28 H 0.216806 -0.099920 0.430978 0.032 Uiso 1 1 calc R U . . .
C29 C 0.1606(2) 0.0351(4) 0.49556(18) 0.0255(8) Uani 1 1 d . . . . .
C30 C 0.0901(2) 0.1292(4) 0.50239(18) 0.0248(7) Uani 1 1 d . . . . .
C31 C 0.0275(2) 0.1418(4) 0.45046(18) 0.0249(7) Uani 1 1 d . . . . .
H31 H -0.020193 0.206419 0.454489 0.030 Uiso 1 1 calc R U . . .
C32 C 0.0777(2) 0.2206(4) 0.56404(18) 0.0271(8) Uani 1 1 d . . . . .
H32A H 0.046280 0.316113 0.551115 0.032 Uiso 1 1 calc R U . . .
H32B H 0.041385 0.159098 0.590914 0.032 Uiso 1 1 calc R U . . .
C33 C 0.1444(3) 0.4792(5) 0.3731(2) 0.0344(9) Uani 1 1 d . . . . .
H33 H 0.155716 0.421440 0.412098 0.041 Uiso 1 1 calc R U . . .
C35 C 0.1121(3) 0.6513(5) 0.25776(18) 0.0291(8) Uani 1 1 d . . . . .
O1A O 0.29791(17) 0.9178(3) 0.01757(13) 0.0319(6) Uani 1 1 d . . . . .
O2A O 0.13981(19) 0.8591(4) -0.04513(14) 0.0390(7) Uani 1 1 d . . . . .
O3A O 0.0985(2) 0.5000(4) 0.02965(16) 0.0470(8) Uani 1 1 d . . . . .
O4A O 0.3149(2) 0.2305(4) 0.25561(15) 0.0416(7) Uani 1 1 d . . . . .
O5A O 0.44729(19) 0.2468(3) 0.36430(15) 0.0384(7) Uani 1 1 d . . . . .
O6A O 0.58018(18) 0.4217(3) 0.30801(13) 0.0306(6) Uani 1 1 d . . . . .
N1A N 0.6659(2) 0.7324(4) 0.08470(15) 0.0274(7) Uani 1 1 d . . . . .
N2A N 0.6185(2) 1.0021(4) 0.15021(14) 0.0272(7) Uani 1 1 d . . . . .
C1A C 0.6872(3) 1.0119(5) 0.10795(19) 0.0309(8) Uani 1 1 d . . . . .
H1AA H 0.731569 1.081784 0.128107 0.037 Uiso 1 1 calc R U . . .
H1AB H 0.665063 1.057320 0.065679 0.037 Uiso 1 1 calc R U . . .
C2A C 0.7269(3) 0.8563(5) 0.0956(2) 0.0306(8) Uani 1 1 d . . . . .
H2AA H 0.759632 0.864882 0.057101 0.037 Uiso 1 1 calc R U . . .
H2AB H 0.767180 0.829633 0.133598 0.037 Uiso 1 1 calc R U . . .
C3A C 0.5935(2) 0.7710(4) 0.03841(18) 0.0276(8) Uani 1 1 d . . . . .
H3AA H 0.568087 0.673413 0.021015 0.033 Uiso 1 1 calc R U . . .
H3AB H 0.615093 0.826774 0.001377 0.033 Uiso 1 1 calc R U . . .
C4A C 0.5232(3) 0.8679(4) 0.06388(17) 0.0272(8) Uani 1 1 d . . . . .
C5A C 0.5363(2) 0.9701(4) 0.11727(17) 0.0253(8) Uani 1 1 d . . . . .
C6A C 0.4673(3) 1.0451(4) 0.13935(19) 0.0285(8) Uani 1 1 d . . . . .
H6A H 0.476096 1.110592 0.176316 0.034 Uiso 1 1 calc R U . . .
C7A C 0.3859(3) 1.0279(4) 0.10948(18) 0.0286(8) Uani 1 1 d . . . . .
H7A H 0.339366 1.078479 0.126278 0.034 Uiso 1 1 calc R U . . .
C8A C 0.3737(2) 0.9349(4) 0.05422(17) 0.0272(8) Uani 1 1 d . . . . .
C9A C 0.4420(3) 0.8536(4) 0.03301(18) 0.0271(8) Uani 1 1 d . . . . .
H9A H 0.432708 0.786778 -0.003496 0.032 Uiso 1 1 calc R U . . .
C10A C 0.2304(3) 1.0167(5) 0.0321(2) 0.0344(9) Uani 1 1 d . . . . .
H10C H 0.251386 1.123567 0.038850 0.041 Uiso 1 1 calc R U . . .
H10D H 0.206486 0.981912 0.072367 0.041 Uiso 1 1 calc R U . . .
C11A C 0.1635(3) 1.0106(5) -0.0248(2) 0.0383(9) Uani 1 1 d . . . . .
H11C H 0.112467 1.065712 -0.012757 0.046 Uiso 1 1 calc R U . . .
H11D H 0.184768 1.066096 -0.062021 0.046 Uiso 1 1 calc R U . . .
C12A C 0.0984(3) 0.7742(6) 0.0006(2) 0.0414(10) Uani 1 1 d . . . . .
H12C H 0.040178 0.813940 0.003303 0.050 Uiso 1 1 calc R U . . .
H12D H 0.129788 0.781536 0.044341 0.050 Uiso 1 1 calc R U . . .
C13A C 0.0957(3) 0.6082(5) -0.0230(2) 0.0437(11) Uani 1 1 d . . . . .
H13C H 0.043096 0.591703 -0.052026 0.052 Uiso 1 1 calc R U . . .
H13D H 0.144448 0.589476 -0.048815 0.052 Uiso 1 1 calc R U . . .
C14A C 0.1739(3) 0.4809(5) 0.0672(2) 0.0391(10) Uani 1 1 d . . . . .
C15A C 0.2488(3) 0.5529(5) 0.0567(2) 0.0433(11) Uani 1 1 d . . . . .
H15A H 0.250882 0.623858 0.021702 0.052 Uiso 1 1 calc R U . . .
C16A C 0.3222(3) 0.4204(5) 0.1490(2) 0.0393(10) Uani 1 1 d . . . . .
H16A H 0.373372 0.398450 0.175145 0.047 Uiso 1 1 calc R U . . .
C17A C 0.2448(3) 0.3494(5) 0.1627(2) 0.0353(9) Uani 1 1 d . . . . .
C18A C 0.2398(3) 0.2512(5) 0.2177(2) 0.0361(9) Uani 1 1 d . . . . .
C19A C 0.1640(3) 0.1869(5) 0.2297(2) 0.0408(10) Uani 1 1 d . . . . .
H19A H 0.160502 0.124296 0.267242 0.049 Uiso 1 1 calc R U . . .
C20A C 0.0914(3) 0.2130(5) 0.1870(2) 0.0438(11) Uani 1 1 d . . . . .
H20A H 0.039640 0.164399 0.195112 0.053 Uiso 1 1 calc R U . . .
C21A C 0.0934(3) 0.3071(5) 0.1336(2) 0.0393(10) Uani 1 1 d . . . . .
H21A H 0.043375 0.324499 0.105441 0.047 Uiso 1 1 calc R U . . .
C22A C 0.3118(3) 0.1534(5) 0.3171(2) 0.0386(10) Uani 1 1 d . . . . .
H22C H 0.276875 0.058944 0.311268 0.046 Uiso 1 1 calc R U . . .
H22D H 0.286043 0.221866 0.348292 0.046 Uiso 1 1 calc R U . . .
C23A C 0.4008(3) 0.1124(5) 0.3428(2) 0.0412(10) Uani 1 1 d . . . . .
H23C H 0.399244 0.039399 0.379626 0.049 Uiso 1 1 calc R U . . .
H23D H 0.429694 0.060875 0.308098 0.049 Uiso 1 1 calc R U . . .
C24A C 0.5362(3) 0.2185(5) 0.3730(2) 0.0349(9) Uani 1 1 d . . . . .
H24C H 0.546334 0.108371 0.383649 0.042 Uiso 1 1 calc R U . . .
H24D H 0.561812 0.280896 0.409911 0.042 Uiso 1 1 calc R U . . .
C25A C 0.5779(3) 0.2586(4) 0.31212(19) 0.0307(8) Uani 1 1 d . . . . .
H25C H 0.636087 0.215988 0.314637 0.037 Uiso 1 1 calc R U . . .
H25D H 0.544995 0.215057 0.273187 0.037 Uiso 1 1 calc R U . . .
C26A C 0.6009(2) 0.4894(4) 0.25115(17) 0.0258(8) Uani 1 1 d . . . . .
C27A C 0.6118(2) 0.4111(5) 0.19337(18) 0.0289(8) Uani 1 1 d . . . . .
H27A H 0.604936 0.302434 0.190518 0.035 Uiso 1 1 calc R U . . .
C28A C 0.6330(2) 0.4967(5) 0.13986(18) 0.0267(8) Uani 1 1 d . . . . .
H28A H 0.640745 0.444175 0.100354 0.032 Uiso 1 1 calc R U . . .
C29A C 0.6433(2) 0.6554(4) 0.14217(17) 0.0253(8) Uani 1 1 d . . . . .
C30A C 0.6306(2) 0.7337(5) 0.20023(17) 0.0257(7) Uani 1 1 d . . . . .
C31A C 0.6103(2) 0.6483(4) 0.25381(17) 0.0255(8) Uani 1 1 d . . . . .
H31A H 0.602695 0.700401 0.293427 0.031 Uiso 1 1 calc R U . . .
C32A C 0.6393(2) 0.9071(4) 0.20870(18) 0.0264(8) Uani 1 1 d . . . . .
H32C H 0.602279 0.939850 0.242391 0.032 Uiso 1 1 calc R U . . .
H32D H 0.698492 0.929833 0.225698 0.032 Uiso 1 1 calc R U . . .
C33A C 0.3219(3) 0.5207(5) 0.0978(2) 0.0398(10) Uani 1 1 d . . . . .
H33A H 0.373407 0.570483 0.089783 0.048 Uiso 1 1 calc R U . . .
C35A C 0.1703(3) 0.3778(5) 0.1208(2) 0.0364(9) Uani 1 1 d . . . . .

loop_
_atom_site_aniso_label
_atom_site_aniso_U_11
_atom_site_aniso_U_22
_atom_site_aniso_U_33
_atom_site_aniso_U_23
_atom_site_aniso_U_13
_atom_site_aniso_U_12
O1 0.0302(14) 0.0310(14) 0.0289(14) -0.0013(11) 0.0071(11) -0.0034(11)
O2 0.0371(16) 0.0347(15) 0.0354(15) -0.0007(12) 0.0052(12) -0.0022(13)
O3 0.0349(15) 0.0316(15) 0.0415(16) -0.0041(12) 0.0085(13) -0.0054(12)
O4 0.0322(15) 0.0382(16) 0.0351(15) 0.0005(12) -0.0071(12) -0.0068(13)
O5 0.0365(15) 0.0353(15) 0.0303(14) -0.0011(11) -0.0028(12) 0.0044(12)
O6 0.0269(13) 0.0311(14) 0.0267(13) -0.0038(10) -0.0028(11) 0.0006(11)
N1 0.0264(16) 0.0253(15) 0.0279(15) 0.0016(12) -0.0016(13) 0.0021(13)
N2 0.0264(16) 0.0286(16) 0.0240(15) 0.0016(12) -0.0009(12) -0.0016(13)
C1 0.032(2) 0.034(2) 0.0258(19) 0.0034(16) -0.0011(16) 0.0000(17)
C2 0.033(2) 0.0261(19) 0.0287(19) 0.0039(15) -0.0032(16) 0.0007(16)
C3 0.0274(19) 0.0278(19) 0.0287(19) -0.0009(15) -0.0025(15) 0.0044(15)
C4 0.0260(18) 0.0259(19) 0.0251(18) -0.0008(14) -0.0048(15) 0.0009(15)
C5 0.0255(19) 0.0264(18) 0.0216(17) -0.0025(14) -0.0013(14) -0.0006(15)
C6 0.0281(19) 0.0300(19) 0.0212(17) -0.0026(14) -0.0012(14) 0.0012(15)
C7 0.0282(19) 0.030(2) 0.0228(18) -0.0001(14) -0.0007(15) 0.0029(15)
C8 0.0261(19) 0.029(2) 0.0248(18) -0.0009(14) -0.0024(15) -0.0027(15)
C9 0.0227(18) 0.0278(18) 0.0264(18) -0.0046(14) -0.0005(14) 0.0005(15)
C10 0.028(2) 0.036(2) 0.041(2) 0.0014(18) 0.0070(18) 0.0022(17)
C11 0.033(2) 0.039(2) 0.042(2) 0.0019(18) 0.0087(19) -0.0037(18)
C12 0.038(2) 0.037(2) 0.040(2) -0.0046(18) 0.0116(19) -0.0009(19)
C13 0.038(2) 0.041(2) 0.032(2) -0.0070(17) 0.0073(17) -0.006(2)
C14 0.033(2) 0.028(2) 0.035(2) -0.0056(16) 0.0075(18) -0.0021(16)
C15 0.031(2) 0.037(2) 0.030(2) -0.0055(16) -0.0034(16) -0.0002(17)
C16 0.029(2) 0.0276(19) 0.0303(19) -0.0009(15) 0.0010(16) -0.0020(15)
C17 0.033(2) 0.031(2) 0.0288(19) -0.0042(15) 0.0022(16) -0.0002(16)
C18 0.032(2) 0.033(2) 0.0296(19) -0.0049(16) 0.0009(16) -0.0001(17)
C19 0.040(2) 0.038(2) 0.0253(19) -0.0020(16) -0.0044(17) 0.0034(18)
C20 0.045(2) 0.036(2) 0.0269(19) -0.0001(17) 0.0017(18) 0.0051(19)
C21 0.045(2) 0.032(2) 0.031(2) -0.0020(17) 0.0040(18) 0.0022(19)
C22 0.031(2) 0.037(2) 0.031(2) -0.0052(17) -0.0034(16) -0.0016(17)
C23 0.029(2) 0.037(2) 0.034(2) -0.0090(17) -0.0005(16) -0.0005(17)
C24 0.031(2) 0.031(2) 0.0263(18) -0.0011(15) -0.0031(16) -0.0039(16)
C25 0.029(2) 0.032(2) 0.0228(18) -0.0054(15) -0.0023(15) -0.0029(16)
C26 0.0252(18) 0.0266(18) 0.0223(17) 0.0012(14) 0.0000(14) -0.0026(15)
C27 0.0290(19) 0.0257(18) 0.0252(18) -0.0007(14) 0.0031(15) -0.0012(15)
C28 0.0281(19) 0.0239(18) 0.0290(19) 0.0001(14) 0.0023(15) 0.0019(15)
C29 0.0259(18) 0.0234(18) 0.0267(18) 0.0016(14) -0.0001(15) -0.0011(14)
C30 0.0263(18) 0.0218(17) 0.0266(18) 0.0004(14) 0.0036(15) -0.0015(15)
C31 0.0228(18) 0.0244(17) 0.0276(18) -0.0011(14) 0.0030(15) -0.0009(15)
C32 0.0271(19) 0.0290(19) 0.0245(17) -0.0027(15) -0.0002(15) 0.0017(15)
C33 0.035(2) 0.037(2) 0.031(2) 0.0011(16) 0.0010(17) -0.0015(18)
C35 0.033(2) 0.0290(19) 0.0258(19) -0.0053(15) 0.0045(16) 0.0049(16)
O1A 0.0287(14) 0.0348(15) 0.0308(14) -0.0021(11) -0.0050(11) 0.0013(12)
O2A 0.0347(16) 0.0477(18) 0.0335(15) 0.0052(13) -0.0024(12) -0.0051(13)
O3A 0.058(2) 0.0410(17) 0.0418(17) 0.0059(14) 0.0047(15) -0.0021(16)
O4A 0.0427(17) 0.0397(17) 0.0440(17) 0.0043(14) 0.0127(14) -0.0061(14)
O5A 0.0381(16) 0.0268(14) 0.0503(18) -0.0045(13) 0.0050(13) -0.0038(13)
O6A 0.0422(16) 0.0249(13) 0.0248(13) -0.0007(10) 0.0030(11) -0.0064(12)
N1A 0.0290(16) 0.0288(16) 0.0242(15) 0.0007(13) 0.0012(13) -0.0016(13)
N2A 0.0305(17) 0.0268(16) 0.0232(15) -0.0025(12) -0.0032(13) -0.0005(14)
C1A 0.032(2) 0.0293(19) 0.0305(19) -0.0022(16) -0.0013(16) -0.0064(17)
C2A 0.029(2) 0.032(2) 0.0306(19) 0.0015(16) 0.0004(16) -0.0042(16)
C3A 0.032(2) 0.0269(19) 0.0235(18) -0.0004(14) 0.0005(15) 0.0008(16)
C4A 0.034(2) 0.0269(18) 0.0205(17) 0.0008(14) 0.0009(15) -0.0037(16)
C5A 0.031(2) 0.0212(17) 0.0231(17) 0.0014(13) -0.0009(15) -0.0040(15)
C6A 0.033(2) 0.0260(19) 0.0263(18) -0.0023(14) 0.0004(16) -0.0019(16)
C7A 0.032(2) 0.0279(19) 0.0262(18) -0.0014(14) 0.0023(16) 0.0051(16)
C8A 0.031(2) 0.0266(19) 0.0235(18) 0.0001(14) -0.0026(15) -0.0032(15)
C9A 0.035(2) 0.0228(18) 0.0220(17) 0.0001(14) -0.0025(15) -0.0024(15)
C10A 0.028(2) 0.037(2) 0.038(2) 0.0008(18) -0.0013(17) 0.0028(17)
C11A 0.036(2) 0.039(2) 0.039(2) 0.0062(19) -0.0024(18) 0.0006(19)
C12A 0.036(2) 0.050(3) 0.039(2) 0.007(2) 0.0074(19) 0.001(2)
C13A 0.053(3) 0.041(3) 0.037(2) 0.0040(19) 0.004(2) 0.002(2)
C14A 0.049(3) 0.032(2) 0.038(2) -0.0048(18) 0.010(2) -0.001(2)
C15A 0.062(3) 0.030(2) 0.041(2) -0.0022(18) 0.019(2) -0.003(2)
C16A 0.043(2) 0.032(2) 0.045(2) -0.0031(18) 0.015(2) -0.0043(19)
C17A 0.046(2) 0.028(2) 0.035(2) -0.0051(16) 0.0172(19) -0.0028(18)
C18A 0.041(2) 0.028(2) 0.041(2) -0.0008(17) 0.0104(19) -0.0006(18)
C19A 0.047(3) 0.035(2) 0.042(2) 0.0069(18) 0.012(2) -0.005(2)
C20A 0.046(3) 0.036(2) 0.051(3) 0.006(2) 0.011(2) -0.003(2)
C21A 0.039(2) 0.036(2) 0.043(2) -0.0005(18) 0.008(2) -0.0005(19)
C22A 0.041(2) 0.034(2) 0.042(2) -0.0002(18) 0.009(2) -0.0088(19)
C23A 0.047(3) 0.024(2) 0.053(3) 0.0014(18) 0.005(2) -0.0085(18)
C24A 0.041(2) 0.031(2) 0.031(2) 0.0026(16) -0.0051(17) 0.0015(18)
C25A 0.038(2) 0.0199(17) 0.033(2) -0.0025(15) -0.0011(17) 0.0008(16)
C26A 0.0243(18) 0.0298(19) 0.0225(17) -0.0011(14) -0.0019(14) -0.0005(15)
C27A 0.0276(19) 0.029(2) 0.0286(19) -0.0014(15) -0.0032(15) 0.0002(16)
C28A 0.0251(18) 0.0299(19) 0.0247(18) -0.0044(15) 0.0004(14) 0.0021(16)
C29A 0.0238(18) 0.0289(19) 0.0228(18) -0.0005(14) -0.0003(14) 0.0038(15)
C30A 0.0209(17) 0.0293(18) 0.0258(18) -0.0002(15) -0.0038(14) 0.0005(15)
C31A 0.0240(18) 0.0293(19) 0.0223(17) -0.0035(14) -0.0022(15) 0.0005(15)
C32A 0.0281(19) 0.0270(19) 0.0233(18) -0.0019(14) -0.0016(14) -0.0015(15)
C33A 0.047(3) 0.031(2) 0.044(2) -0.0031(18) 0.017(2) -0.0076(19)
C35A 0.051(3) 0.0250(19) 0.035(2) -0.0029(16) 0.0110(19) -0.0008(18)

loop_
_atom_type_symbol
_atom_type_description
_atom_type_scat_dispersion_real
_atom_type_scat_dispersion_imag
_atom_type_scat_source
C C 0.0181 0.0091 'International Tables Vol C Tables 4.2.6.8 and 6.1.1.4'
H H 0.0000 0.0000 'International Tables Vol C Tables 4.2.6.8 and 6.1.1.4'
N N 0.0311 0.0180 'International Tables Vol C Tables 4.2.6.8 and 6.1.1.4'
O O 0.0492 0.0322 'International Tables Vol C Tables 4.2.6.8 and 6.1.1.4'

loop_
_exptl_crystal_face_index_h
_exptl_crystal_face_index_k
_exptl_crystal_face_index_l
_exptl_crystal_face_perp_dist
0 -1 0 0.2603
0 1 0 0.2603
0 0 -1 0.0057
0 0 1 0.0037
-1 0 0 0.0146
1 0 0 0.0010

loop_
_geom_angle_atom_site_label_1
_geom_angle_atom_site_label_2
_geom_angle_atom_site_label_3
_geom_angle
_geom_angle_site_symmetry_1
_geom_angle_site_symmetry_3
_geom_angle_publ_flag
C8 O1 C10 116.9(3) . . ?
C11 O2 C12 115.9(3) . . ?
C14 O3 C13 116.4(3) . . ?
C18 O4 C22 118.9(3) . . ?
C24 O5 C23 114.2(3) . . ?
C26 O6 C25 115.5(3) . . ?
C2 N1 C3 113.9(3) . . ?
C29 N1 C2 115.7(3) . . ?
C29 N1 C3 114.2(3) . . ?
C5 N2 C1 116.3(3) . . ?
C5 N2 C32 114.5(3) . . ?
C32 N2 C1 113.6(3) . . ?
N2 C1 H1A 108.9 . . ?
N2 C1 H1B 108.9 . . ?
N2 C1 C2 113.2(3) . . ?
H1A C1 H1B 107.8 . . ?
C2 C1 H1A 108.9 . . ?
C2 C1 H1B 108.9 . . ?
N1 C2 C1 113.5(3) . . ?
N1 C2 H2A 108.9 . . ?
N1 C2 H2B 108.9 . . ?
C1 C2 H2A 108.9 . . ?
C1 C2 H2B 108.9 . . ?
H2A C2 H2B 107.7 . . ?
N1 C3 H3A 108.2 . . ?
N1 C3 H3B 108.2 . . ?
N1 C3 C4 116.5(3) . . ?
H3A C3 H3B 107.3 . . ?
C4 C3 H3A 108.2 . . ?
C4 C3 H3B 108.2 . . ?
C5 C4 C3 123.3(3) . . ?
C5 C4 C9 118.8(3) . . ?
C9 C4 C3 117.9(3) . . ?
C4 C5 N2 123.7(3) . . ?
C4 C5 C6 119.2(3) . . ?
C6 C5 N2 117.1(3) . . ?
C5 C6 H6 119.2 . . ?
C7 C6 C5 121.6(4) . . ?
C7 C6 H6 119.2 . . ?
C6 C7 H7 120.3 . . ?
C6 C7 C8 119.4(4) . . ?
C8 C7 H7 120.3 . . ?
O1 C8 C7 115.5(3) . . ?
O1 C8 C9 124.4(4) . . ?
C9 C8 C7 120.0(4) . . ?
C4 C9 H9 119.5 . . ?
C8 C9 C4 121.0(4) . . ?
C8 C9 H9 119.5 . . ?
O1 C10 H10A 110.0 . . ?
O1 C10 H10B 110.0 . . ?
O1 C10 C11 108.6(3) . . ?
H10A C10 H10B 108.3 . . ?
C11 C10 H10A 110.0 . . ?
C11 C10 H10B 110.0 . . ?
O2 C11 C10 113.8(4) . . ?
O2 C11 H11A 108.8 . . ?
O2 C11 H11B 108.8 . . ?
C10 C11 H11A 108.8 . . ?
C10 C11 H11B 108.8 . . ?
H11A C11 H11B 107.7 . . ?
O2 C12 H12A 110.2 . . ?
O2 C12 H12B 110.2 . . ?
O2 C12 C13 107.6(4) . . ?
H12A C12 H12B 108.5 . . ?
C13 C12 H12A 110.2 . . ?
C13 C12 H12B 110.2 . . ?
O3 C13 C12 112.9(3) . . ?
O3 C13 H13A 109.0 . . ?
O3 C13 H13B 109.0 . . ?
C12 C13 H13A 109.0 . . ?
C12 C13 H13B 109.0 . . ?
H13A C13 H13B 107.8 . . ?
O3 C14 C35 117.8(4) . . ?
C15 C14 O3 120.4(4) . . ?
C15 C14 C35 121.6(4) . . ?
C14 C15 H15 120.0 . . ?
C14 C15 C33 120.0(4) . . ?
C33 C15 H15 120.0 . . ?
C17 C16 H16 119.9 . . ?
C33 C16 H16 119.9 . . ?
C33 C16 C17 120.1(4) . . ?
C18 C17 C16 121.3(4) . . ?
C35 C17 C16 119.7(4) . . ?
C35 C17 C18 119.0(4) . . ?
O4 C18 C17 114.3(3) . . ?
O4 C18 C19 125.1(4) . . ?
C19 C18 C17 120.6(4) . . ?
C18 C19 H19 120.1 . . ?
C18 C19 C20 119.8(4) . . ?
C20 C19 H19 120.1 . . ?
C19 C20 H20 119.2 . . ?
C21 C20 C19 121.6(4) . . ?
C21 C20 H20 119.2 . . ?
C20 C21 H21 120.1 . . ?
C20 C21 C35 119.8(4) . . ?
C35 C21 H21 120.1 . . ?
O4 C22 H22A 110.7 . . ?
O4 C22 H22B 110.7 . . ?
O4 C22 C23 105.1(3) . . ?
H22A C22 H22B 108.8 . . ?
C23 C22 H22A 110.7 . . ?
C23 C22 H22B 110.7 . . ?
O5 C23 C22 108.9(3) . . ?
O5 C23 H23A 109.9 . . ?
O5 C23 H23B 109.9 . . ?
C22 C23 H23A 109.9 . . ?
C22 C23 H23B 109.9 . . ?
H23A C23 H23B 108.3 . . ?
O5 C24 H24A 109.2 . . ?
O5 C24 H24B 109.2 . . ?
O5 C24 C25 112.2(3) . . ?
H24A C24 H24B 107.9 . . ?
C25 C24 H24A 109.2 . . ?
C25 C24 H24B 109.2 . . ?
O6 C25 C24 108.8(3) . . ?
O6 C25 H25A 109.9 . . ?
O6 C25 H25B 109.9 . . ?
C24 C25 H25A 109.9 . . ?
C24 C25 H25B 109.9 . . ?
H25A C25 H25B 108.3 . . ?
O6 C26 C31 115.9(3) . . ?
C27 C26 O6 123.9(3) . . ?
C27 C26 C31 120.3(3) . . ?
C26 C27 H27 120.4 . . ?
C26 C27 C28 119.2(3) . . ?
C28 C27 H27 120.4 . . ?
C27 C28 H28 119.3 . . ?
C27 C28 C29 121.3(4) . . ?
C29 C28 H28 119.3 . . ?
C28 C29 N1 117.0(3) . . ?
C28 C29 C30 119.3(3) . . ?
C30 C29 N1 123.8(3) . . ?
C29 C30 C32 123.5(3) . . ?
C31 C30 C29 119.1(3) . . ?
C31 C30 C32 117.4(3) . . ?
C26 C31 H31 119.6 . . ?
C30 C31 C26 120.7(3) . . ?
C30 C31 H31 119.6 . . ?
N2 C32 C30 116.6(3) . . ?
N2 C32 H32A 108.1 . . ?
N2 C32 H32B 108.1 . . ?
C30 C32 H32A 108.1 . . ?
C30 C32 H32B 108.1 . . ?
H32A C32 H32B 107.3 . . ?
C15 C33 H33 119.7 . . ?
C16 C33 C15 120.5(4) . . ?
C16 C33 H33 119.7 . . ?
C14 C35 C21 122.6(4) . . ?
C17 C35 C14 118.0(4) . . ?
C17 C35 C21 119.2(4) . . ?
C8A O1A C10A 117.2(3) . . ?
C12A O2A C11A 114.5(3) . . ?
C14A O3A C13A 118.1(4) . . ?
C18A O4A C22A 117.7(3) . . ?
C24A O5A C23A 112.0(3) . . ?
C26A O6A C25A 119.1(3) . . ?
C2A N1A C3A 113.8(3) . . ?
C29A N1A C2A 115.5(3) . . ?
C29A N1A C3A 113.9(3) . . ?
C1A N2A C32A 113.5(3) . . ?
C5A N2A C1A 115.0(3) . . ?
C5A N2A C32A 113.7(3) . . ?
N2A C1A H1AA 109.0 . . ?
N2A C1A H1AB 109.0 . . ?
N2A C1A C2A 113.0(3) . . ?
H1AA C1A H1AB 107.8 . . ?
C2A C1A H1AA 109.0 . . ?
C2A C1A H1AB 109.0 . . ?
N1A C2A C1A 113.9(3) . . ?
N1A C2A H2AA 108.8 . . ?
N1A C2A H2AB 108.8 . . ?
C1A C2A H2AA 108.8 . . ?
C1A C2A H2AB 108.8 . . ?
H2AA C2A H2AB 107.7 . . ?
N1A C3A H3AA 108.0 . . ?
N1A C3A H3AB 108.0 . . ?
N1A C3A C4A 117.1(3) . . ?
H3AA C3A H3AB 107.3 . . ?
C4A C3A H3AA 108.0 . . ?
C4A C3A H3AB 108.0 . . ?
C5A C4A C3A 123.6(3) . . ?
C9A C4A C3A 117.9(3) . . ?
C9A C4A C5A 118.5(4) . . ?
C4A C5A N2A 123.3(3) . . ?
C6A C5A N2A 117.5(3) . . ?
C6A C5A C4A 119.1(3) . . ?
C5A C6A H6A 118.8 . . ?
C5A C6A C7A 122.3(3) . . ?
C7A C6A H6A 118.8 . . ?
C6A C7A H7A 120.7 . . ?
C6A C7A C8A 118.6(4) . . ?
C8A C7A H7A 120.7 . . ?
O1A C8A C7A 124.2(3) . . ?
O1A C8A C9A 116.1(3) . . ?
C7A C8A C9A 119.7(3) . . ?
C4A C9A C8A 121.6(3) . . ?
C4A C9A H9A 119.2 . . ?
C8A C9A H9A 119.2 . . ?
O1A C10A H10C 110.2 . . ?
O1A C10A H10D 110.2 . . ?
O1A C10A C11A 107.7(3) . . ?
H10C C10A H10D 108.5 . . ?
C11A C10A H10C 110.2 . . ?
C11A C10A H10D 110.2 . . ?
O2A C11A C10A 114.2(4) . . ?
O2A C11A H11C 108.7 . . ?
O2A C11A H11D 108.7 . . ?
C10A C11A H11C 108.7 . . ?
C10A C11A H11D 108.7 . . ?
H11C C11A H11D 107.6 . . ?
O2A C12A H12C 110.4 . . ?
O2A C12A H12D 110.4 . . ?
O2A C12A C13A 106.4(4) . . ?
H12C C12A H12D 108.6 . . ?
C13A C12A H12C 110.4 . . ?
C13A C12A H12D 110.4 . . ?
O3A C13A C12A 112.4(4) . . ?
O3A C13A H13C 109.1 . . ?
O3A C13A H13D 109.1 . . ?
C12A C13A H13C 109.1 . . ?
C12A C13A H13D 109.1 . . ?
H13C C13A H13D 107.9 . . ?
O3A C14A C15A 125.1(4) . . ?
O3A C14A C35A 114.7(4) . . ?
C15A C14A C35A 120.2(4) . . ?
C14A C15A H15A 120.3 . . ?
C14A C15A C33A 119.5(4) . . ?
C33A C15A H15A 120.3 . . ?
C17A C16A H16A 120.5 . . ?
C33A C16A H16A 120.5 . . ?
C33A C16A C17A 119.1(5) . . ?
C16A C17A C18A 121.8(4) . . ?
C35A C17A C16A 119.2(4) . . ?
C35A C17A C18A 118.9(4) . . ?
O4A C18A C17A 114.9(4) . . ?
C19A C18A O4A 125.0(4) . . ?
C19A C18A C17A 120.1(4) . . ?
C18A C19A H19A 119.9 . . ?
C18A C19A C20A 120.3(4) . . ?
C20A C19A H19A 119.9 . . ?
C19A C20A H20A 119.3 . . ?
C21A C20A C19A 121.4(4) . . ?
C21A C20A H20A 119.3 . . ?
C20A C21A H21A 120.2 . . ?
C20A C21A C35A 119.5(4) . . ?
C35A C21A H21A 120.2 . . ?
O4A C22A H22C 110.0 . . ?
O4A C22A H22D 110.0 . . ?
O4A C22A C23A 108.3(4) . . ?
H22C C22A H22D 108.4 . . ?
C23A C22A H22C 110.0 . . ?
C23A C22A H22D 110.0 . . ?
O5A C23A C22A 110.9(4) . . ?
O5A C23A H23C 109.5 . . ?
O5A C23A H23D 109.5 . . ?
C22A C23A H23C 109.5 . . ?
C22A C23A H23D 109.5 . . ?
H23C C23A H23D 108.1 . . ?
O5A C24A H24C 109.4 . . ?
O5A C24A H24D 109.4 . . ?
O5A C24A C25A 111.0(3) . . ?
H24C C24A H24D 108.0 . . ?
C25A C24A H24C 109.4 . . ?
C25A C24A H24D 109.4 . . ?
O6A C25A C24A 107.2(3) . . ?
O6A C25A H25C 110.3 . . ?
O6A C25A H25D 110.3 . . ?
C24A C25A H25C 110.3 . . ?
C24A C25A H25D 110.3 . . ?
H25C C25A H25D 108.5 . . ?
O6A C26A C27A 125.2(3) . . ?
O6A C26A C31A 115.1(3) . . ?
C31A C26A C27A 119.7(4) . . ?
C26A C27A H27A 120.9 . . ?
C26A C27A C28A 118.2(4) . . ?
C28A C27A H27A 120.9 . . ?
C27A C28A H28A 118.8 . . ?
C29A C28A C27A 122.5(3) . . ?
C29A C28A H28A 118.8 . . ?
C28A C29A N1A 118.2(3) . . ?
C28A C29A C30A 118.9(3) . . ?
C30A C29A N1A 122.9(3) . . ?
C29A C30A C32A 123.9(3) . . ?
C31A C30A C29A 118.6(3) . . ?
C31A C30A C32A 117.5(3) . . ?
C26A C31A C30A 122.0(3) . . ?
C26A C31A H31A 119.0 . . ?
C30A C31A H31A 119.0 . . ?
N2A C32A C30A 116.7(3) . . ?
N2A C32A H32C 108.1 . . ?
N2A C32A H32D 108.1 . . ?
C30A C32A H32C 108.1 . . ?
C30A C32A H32D 108.1 . . ?
H32C C32A H32D 107.3 . . ?
C15A C33A H33A 118.7 . . ?
C16A C33A C15A 122.6(4) . . ?
C16A C33A H33A 118.7 . . ?
C17A C35A C14A 119.3(4) . . ?
C21A C35A C14A 120.9(4) . . ?
C21A C35A C17A 119.7(4) . . ?

loop_
_geom_bond_atom_site_label_1
_geom_bond_atom_site_label_2
_geom_bond_distance
_geom_bond_site_symmetry_2
_geom_bond_publ_flag
O1 C8 1.370(5) . ?
O1 C10 1.426(5) . ?
O2 C11 1.420(5) . ?
O2 C12 1.425(5) . ?
O3 C13 1.432(5) . ?
O3 C14 1.387(5) . ?
O4 C18 1.358(5) . ?
O4 C22 1.437(5) . ?
O5 C23 1.426(5) . ?
O5 C24 1.424(5) . ?
O6 C25 1.435(4) . ?
O6 C26 1.376(4) . ?
N1 C2 1.455(5) . ?
N1 C3 1.461(5) . ?
N1 C29 1.433(5) . ?
N2 C1 1.461(5) . ?
N2 C5 1.432(5) . ?
N2 C32 1.454(5) . ?
C1 H1A 0.9900 . ?
C1 H1B 0.9900 . ?
C1 C2 1.526(6) . ?
C2 H2A 0.9900 . ?
C2 H2B 0.9900 . ?
C3 H3A 0.9900 . ?
C3 H3B 0.9900 . ?
C3 C4 1.520(5) . ?
C4 C5 1.400(5) . ?
C4 C9 1.408(6) . ?
C5 C6 1.406(5) . ?
C6 H6 0.9500 . ?
C6 C7 1.376(6) . ?
C7 H7 0.9500 . ?
C7 C8 1.394(6) . ?
C8 C9 1.388(5) . ?
C9 H9 0.9500 . ?
C10 H10A 0.9900 . ?
C10 H10B 0.9900 . ?
C10 C11 1.506(6) . ?
C11 H11A 0.9900 . ?
C11 H11B 0.9900 . ?
C12 H12A 0.9900 . ?
C12 H12B 0.9900 . ?
C12 C13 1.501(7) . ?
C13 H13A 0.9900 . ?
C13 H13B 0.9900 . ?
C14 C15 1.368(6) . ?
C14 C35 1.418(6) . ?
C15 H15 0.9500 . ?
C15 C33 1.402(6) . ?
C16 H16 0.9500 . ?
C16 C17 1.418(6) . ?
C16 C33 1.377(6) . ?
C17 C18 1.418(6) . ?
C17 C35 1.417(6) . ?
C18 C19 1.374(6) . ?
C19 H19 0.9500 . ?
C19 C20 1.412(6) . ?
C20 H20 0.9500 . ?
C20 C21 1.352(6) . ?
C21 H21 0.9500 . ?
C21 C35 1.434(6) . ?
C22 H22A 0.9900 . ?
C22 H22B 0.9900 . ?
C22 C23 1.503(6) . ?
C23 H23A 0.9900 . ?
C23 H23B 0.9900 . ?
C24 H24A 0.9900 . ?
C24 H24B 0.9900 . ?
C24 C25 1.501(5) . ?
C25 H25A 0.9900 . ?
C25 H25B 0.9900 . ?
C26 C27 1.373(5) . ?
C26 C31 1.399(5) . ?
C27 H27 0.9500 . ?
C27 C28 1.395(5) . ?
C28 H28 0.9500 . ?
C28 C29 1.396(5) . ?
C29 C30 1.400(5) . ?
C30 C31 1.395(5) . ?
C30 C32 1.525(5) . ?
C31 H31 0.9500 . ?
C32 H32A 0.9900 . ?
C32 H32B 0.9900 . ?
C33 H33 0.9500 . ?
O1A C8A 1.366(5) . ?
O1A C10A 1.423(5) . ?
O2A C11A 1.419(6) . ?
O2A C12A 1.405(5) . ?
O3A C13A 1.432(5) . ?
O3A C14A 1.372(6) . ?
O4A C18A 1.373(6) . ?
O4A C22A 1.436(5) . ?
O5A C23A 1.427(5) . ?
O5A C24A 1.424(5) . ?
O6A C25A 1.418(5) . ?
O6A C26A 1.376(5) . ?
N1A C2A 1.448(5) . ?
N1A C3A 1.460(5) . ?
N1A C29A 1.433(5) . ?
N2A C1A 1.456(5) . ?
N2A C5A 1.439(5) . ?
N2A C32A 1.472(5) . ?
C1A H1AA 0.9900 . ?
C1A H1AB 0.9900 . ?
C1A C2A 1.520(6) . ?
C2A H2AA 0.9900 . ?
C2A H2AB 0.9900 . ?
C3A H3AA 0.9900 . ?
C3A H3AB 0.9900 . ?
C3A C4A 1.526(6) . ?
C4A C5A 1.413(5) . ?
C4A C9A 1.387(5) . ?
C5A C6A 1.384(6) . ?
C6A H6A 0.9500 . ?
C6A C7A 1.384(6) . ?
C7A H7A 0.9500 . ?
C7A C8A 1.394(5) . ?
C8A C9A 1.394(6) . ?
C9A H9A 0.9500 . ?
C10A H10C 0.9900 . ?
C10A H10D 0.9900 . ?
C10A C11A 1.506(6) . ?
C11A H11C 0.9900 . ?
C11A H11D 0.9900 . ?
C12A H12C 0.9900 . ?
C12A H12D 0.9900 . ?
C12A C13A 1.519(7) . ?
C13A H13C 0.9900 . ?
C13A H13D 0.9900 . ?
C14A C15A 1.376(7) . ?
C14A C35A 1.425(6) . ?
C15A H15A 0.9500 . ?
C15A C33A 1.398(7) . ?
C16A H16A 0.9500 . ?
C16A C17A 1.423(6) . ?
C16A C33A 1.367(7) . ?
C17A C18A 1.426(6) . ?
C17A C35A 1.417(7) . ?
C18A C19A 1.367(6) . ?
C19A H19A 0.9500 . ?
C19A C20A 1.401(7) . ?
C20A H20A 0.9500 . ?
C20A C21A 1.372(7) . ?
C21A H21A 0.9500 . ?
C21A C35A 1.409(6) . ?
C22A H22C 0.9900 . ?
C22A H22D 0.9900 . ?
C22A C23A 1.502(7) . ?
C23A H23C 0.9900 . ?
C23A H23D 0.9900 . ?
C24A H24C 0.9900 . ?
C24A H24D 0.9900 . ?
C24A C25A 1.509(6) . ?
C25A H25C 0.9900 . ?
C25A H25D 0.9900 . ?
C26A C27A 1.395(5) . ?
C26A C31A 1.387(5) . ?
C27A H27A 0.9500 . ?
C27A C28A 1.395(6) . ?
C28A H28A 0.9500 . ?
C28A C29A 1.386(5) . ?
C29A C30A 1.405(5) . ?
C30A C31A 1.391(5) . ?
C30A C32A 1.519(5) . ?
C31A H31A 0.9500 . ?
C32A H32C 0.9900 . ?
C32A H32D 0.9900 . ?
C33A H33A 0.9500 . ?

loop_
_geom_hbond_atom_site_label_D
_geom_hbond_atom_site_label_H
_geom_hbond_atom_site_label_A
_geom_hbond_distance_DH
_geom_hbond_distance_HA
_geom_hbond_distance_DA
_geom_hbond_angle_DHA
_geom_hbond_site_symmetry_A
_geom_hbond_publ_flag
C10 H10A O5A 0.99 2.38 3.174(5) 136.8 . yes

loop_
_geom_torsion_atom_site_label_1
_geom_torsion_atom_site_label_2
_geom_torsion_atom_site_label_3
_geom_torsion_atom_site_label_4
_geom_torsion
_geom_torsion_site_symmetry_1
_geom_torsion_site_symmetry_2
_geom_torsion_site_symmetry_3
_geom_torsion_site_symmetry_4
_geom_torsion_publ_flag
O1 C8 C9 C4 -178.6(3) . . . . ?
O1 C10 C11 O2 -64.6(5) . . . . ?
O2 C12 C13 O3 -56.5(5) . . . . ?
O3 C14 C15 C33 175.5(4) . . . . ?
O3 C14 C35 C17 -174.6(3) . . . . ?
O3 C14 C35 C21 1.8(6) . . . . ?
O4 C18 C19 C20 -177.4(4) . . . . ?
O4 C22 C23 O5 -78.6(4) . . . . ?
O5 C24 C25 O6 74.2(4) . . . . ?
O6 C26 C27 C28 -176.6(3) . . . . ?
O6 C26 C31 C30 176.1(3) . . . . ?
N1 C3 C4 C5 29.4(5) . . . . ?
N1 C3 C4 C9 -149.6(3) . . . . ?
N1 C29 C30 C31 -177.0(3) . . . . ?
N1 C29 C30 C32 3.3(6) . . . . ?
N2 C1 C2 N1 36.9(5) . . . . ?
N2 C5 C6 C7 -178.8(3) . . . . ?
C1 N2 C5 C4 41.8(5) . . . . ?
C1 N2 C5 C6 -138.2(3) . . . . ?
C1 N2 C32 C30 -81.0(4) . . . . ?
C2 N1 C3 C4 -81.9(4) . . . . ?
C2 N1 C29 C28 -139.1(4) . . . . ?
C2 N1 C29 C30 40.0(5) . . . . ?
C3 N1 C2 C1 49.9(4) . . . . ?
C3 N1 C29 C28 85.7(4) . . . . ?
C3 N1 C29 C30 -95.2(4) . . . . ?
C3 C4 C5 N2 -0.3(5) . . . . ?
C3 C4 C5 C6 179.6(3) . . . . ?
C3 C4 C9 C8 179.8(3) . . . . ?
C4 C5 C6 C7 1.3(5) . . . . ?
C5 N2 C1 C2 -85.3(4) . . . . ?
C5 N2 C32 C30 55.9(4) . . . . ?
C5 C4 C9 C8 0.7(5) . . . . ?
C5 C6 C7 C8 -0.5(5) . . . . ?
C6 C7 C8 O1 178.6(3) . . . . ?
C6 C7 C8 C9 -0.2(5) . . . . ?
C7 C8 C9 C4 0.1(5) . . . . ?
C8 O1 C10 C11 167.2(3) . . . . ?
C9 C4 C5 N2 178.7(3) . . . . ?
C9 C4 C5 C6 -1.4(5) . . . . ?
C10 O1 C8 C7 -169.6(3) . . . . ?
C10 O1 C8 C9 9.1(5) . . . . ?
C11 O2 C12 C13 179.6(3) . . . . ?
C12 O2 C11 C10 -75.4(5) . . . . ?
C13 O3 C14 C15 88.0(5) . . . . ?
C13 O3 C14 C35 -97.3(4) . . . . ?
C14 O3 C13 C12 -72.0(5) . . . . ?
C14 C15 C33 C16 -0.5(6) . . . . ?
C15 C14 C35 C17 -0.1(6) . . . . ?
C15 C14 C35 C21 176.4(4) . . . . ?
C16 C17 C18 O4 -3.5(5) . . . . ?
C16 C17 C18 C19 177.2(4) . . . . ?
C16 C17 C35 C14 -1.5(5) . . . . ?
C16 C17 C35 C21 -178.1(4) . . . . ?
C17 C16 C33 C15 -1.1(6) . . . . ?
C17 C18 C19 C20 1.9(6) . . . . ?
C18 O4 C22 C23 168.2(3) . . . . ?
C18 C17 C35 C14 177.6(4) . . . . ?
C18 C17 C35 C21 1.0(6) . . . . ?
C18 C19 C20 C21 -1.0(6) . . . . ?
C19 C20 C21 C35 0.1(6) . . . . ?
C20 C21 C35 C14 -176.6(4) . . . . ?
C20 C21 C35 C17 -0.1(6) . . . . ?
C22 O4 C18 C17 -178.2(3) . . . . ?
C22 O4 C18 C19 1.1(6) . . . . ?
C23 O5 C24 C25 -101.5(4) . . . . ?
C24 O5 C23 C22 150.8(3) . . . . ?
C25 O6 C26 C27 15.9(5) . . . . ?
C25 O6 C26 C31 -163.4(3) . . . . ?
C26 O6 C25 C24 166.4(3) . . . . ?
C26 C27 C28 C29 0.2(6) . . . . ?
C27 C26 C31 C30 -3.3(5) . . . . ?
C27 C28 C29 N1 176.5(3) . . . . ?
C27 C28 C29 C30 -2.6(6) . . . . ?
C28 C29 C30 C31 2.1(5) . . . . ?
C28 C29 C30 C32 -177.6(3) . . . . ?
C29 N1 C2 C1 -85.4(4) . . . . ?
C29 N1 C3 C4 54.1(4) . . . . ?
C29 C30 C31 C26 0.8(5) . . . . ?
C29 C30 C32 N2 26.3(5) . . . . ?
C31 C26 C27 C28 2.7(5) . . . . ?
C31 C30 C32 N2 -153.5(3) . . . . ?
C32 N2 C1 C2 50.9(4) . . . . ?
C32 N2 C5 C4 -94.0(4) . . . . ?
C32 N2 C5 C6 86.1(4) . . . . ?
C32 C30 C31 C26 -179.5(3) . . . . ?
C33 C16 C17 C18 -177.0(4) . . . . ?
C33 C16 C17 C35 2.1(6) . . . . ?
C35 C14 C15 C33 1.1(6) . . . . ?
C35 C17 C18 O4 177.4(3) . . . . ?
C35 C17 C18 C19 -1.9(6) . . . . ?
O1A C8A C9A C4A 176.4(3) . . . . ?
O1A C10A C11A O2A 49.8(5) . . . . ?
O2A C12A C13A O3A 149.0(4) . . . . ?
O3A C14A C15A C33A -178.5(4) . . . . ?
O3A C14A C35A C17A 179.8(4) . . . . ?
O3A C14A C35A C21A -1.8(6) . . . . ?
O4A C18A C19A C20A -178.6(4) . . . . ?
O4A C22A C23A O5A 71.8(5) . . . . ?
O5A C24A C25A O6A 73.4(4) . . . . ?
O6A C26A C27A C28A -179.8(3) . . . . ?
O6A C26A C31A C30A -179.5(3) . . . . ?
N1A C3A C4A C5A 26.0(5) . . . . ?
N1A C3A C4A C9A -153.6(3) . . . . ?
N1A C29A C30A C31A -178.8(3) . . . . ?
N1A C29A C30A C32A 0.0(6) . . . . ?
N2A C1A C2A N1A 41.3(4) . . . . ?
N2A C5A C6A C7A 177.1(3) . . . . ?
C1A N2A C5A C4A 38.0(5) . . . . ?
C1A N2A C5A C6A -141.6(4) . . . . ?
C1A N2A C32A C30A -81.2(4) . . . . ?
C2A N1A C3A C4A -79.5(4) . . . . ?
C2A N1A C29A C28A -140.4(4) . . . . ?
C2A N1A C29A C30A 40.1(5) . . . . ?
C3A N1A C2A C1A 47.1(4) . . . . ?
C3A N1A C29A C28A 85.1(4) . . . . ?
C3A N1A C29A C30A -94.4(4) . . . . ?
C3A C4A C5A N2A 4.8(6) . . . . ?
C3A C4A C5A C6A -175.7(3) . . . . ?
C3A C4A C9A C8A 178.3(3) . . . . ?
C4A C5A C6A C7A -2.4(6) . . . . ?
C5A N2A C1A C2A -86.9(4) . . . . ?
C5A N2A C32A C30A 52.8(4) . . . . ?
C5A C4A C9A C8A -1.3(5) . . . . ?
C5A C6A C7A C8A -1.7(6) . . . . ?
C6A C7A C8A O1A -174.9(3) . . . . ?
C6A C7A C8A C9A 4.3(6) . . . . ?
C7A C8A C9A C4A -2.9(6) . . . . ?
C8A O1A C10A C11A 163.9(3) . . . . ?
C9A C4A C5A N2A -175.7(3) . . . . ?
C9A C4A C5A C6A 3.8(5) . . . . ?
C10A O1A C8A C7A 8.5(5) . . . . ?
C10A O1A C8A C9A -170.8(3) . . . . ?
C11A O2A C12A C13A -167.9(4) . . . . ?
C12A O2A C11A C10A 66.2(5) . . . . ?
C13A O3A C14A C15A -3.1(6) . . . . ?
C13A O3A C14A C35A 176.6(4) . . . . ?
C14A O3A C13A C12A -72.7(5) . . . . ?
C14A C15A C33A C16A -0.5(7) . . . . ?
C15A C14A C35A C17A -0.5(6) . . . . ?
C15A C14A C35A C21A 177.9(4) . . . . ?
C16A C17A C18A O4A -0.4(6) . . . . ?
C16A C17A C18A C19A 179.1(4) . . . . ?
C16A C17A C35A C14A -2.1(6) . . . . ?
C16A C17A C35A C21A 179.5(4) . . . . ?
C17A C16A C33A C15A -2.1(7) . . . . ?
C17A C18A C19A C20A 2.1(7) . . . . ?
C18A O4A C22A C23A 167.6(4) . . . . ?
C18A C17A C35A C14A 177.4(4) . . . . ?
C18A C17A C35A C21A -1.0(6) . . . . ?
C18A C19A C20A C21A -2.3(7) . . . . ?
C19A C20A C21A C35A 0.8(7) . . . . ?
C20A C21A C35A C14A -177.6(4) . . . . ?
C20A C21A C35A C17A 0.8(6) . . . . ?
C22A O4A C18A C17A 170.4(4) . . . . ?
C22A O4A C18A C19A -9.0(6) . . . . ?
C23A O5A C24A C25A 93.2(4) . . . . ?
C24A O5A C23A C22A -164.8(4) . . . . ?
C25A O6A C26A C27A 7.0(5) . . . . ?
C25A O6A C26A C31A -173.5(3) . . . . ?
C26A O6A C25A C24A -168.3(3) . . . . ?
C26A C27A C28A C29A -0.2(6) . . . . ?
C27A C26A C31A C30A 0.0(6) . . . . ?
C27A C28A C29A N1A 179.4(3) . . . . ?
C27A C28A C29A C30A -1.0(6) . . . . ?
C28A C29A C30A C31A 1.7(5) . . . . ?
C28A C29A C30A C32A -179.6(3) . . . . ?
C29A N1A C2A C1A -87.4(4) . . . . ?
C29A N1A C3A C4A 55.8(4) . . . . ?
C29A C30A C31A C26A -1.2(5) . . . . ?
C29A C30A C32A N2A 30.7(5) . . . . ?
C31A C26A C27A C28A 0.7(5) . . . . ?
C31A C30A C32A N2A -150.5(3) . . . . ?
C32A N2A C1A C2A 46.5(4) . . . . ?
C32A N2A C5A C4A -95.3(4) . . . . ?
C32A N2A C5A C6A 85.2(4) . . . . ?
C32A C30A C31A C26A 180.0(3) . . . . ?
C33A C16A C17A C18A -176.1(4) . . . . ?
C33A C16A C17A C35A 3.4(6) . . . . ?
C35A C14A C15A C33A 1.8(6) . . . . ?
C35A C17A C18A O4A -179.9(4) . . . . ?
C35A C17A C18A C19A -0.5(6) . . . . ?

loop_
_exptl_oxdiff_crystal_face_indexfrac_h
_exptl_oxdiff_crystal_face_indexfrac_k
_exptl_oxdiff_crystal_face_indexfrac_l
_exptl_oxdiff_crystal_face_x
_exptl_oxdiff_crystal_face_y
_exptl_oxdiff_crystal_face_z
-0.0076 -0.9990 -0.0010 -0.1530 0.0876 -0.0209
0.0076 0.9990 0.0010 0.1530 -0.0876 0.0209
0.0000 -0.0009 -0.9985 -0.0362 -0.0536 0.0380
-0.0000 0.0009 0.9985 0.0362 0.0536 -0.0380
-1.0003 0.0015 0.0016 -0.0206 -0.0542 -0.0787
1.0003 -0.0015 -0.0016 0.0206 0.0542 0.0787
